data_4120950
loop_
_publ_author_name
'Tadahiro Takeda'
'Masahiro Terada'

_publ_section_title
;
 Development of a Chiral Bis(guanidino)iminophosphorane as an Uncharged
 Organosuperbase for the Enantioselective Amination of Ketones
;
_journal_name_full 'Journal of the American Chemical Society'
_journal_page_first 15306
_journal_page_last 15309
_journal_paper_doi 10.1021/ja408296h
_journal_volume 135
_journal_year 2013
_chemical_formula_moiety 'C43 H48 Br N8 P'
_chemical_formula_sum 'C43 H48 Br N8 P'
_chemical_formula_weight 787.78
_space_group_IT_number 19
_symmetry_cell_setting orthorhombic
_symmetry_Int_Tables_number 19
_symmetry_space_group_name_Hall 'P 2ac 2ab'
_symmetry_space_group_name_H-M 'P 21 21 21'
_atom_sites_solution_hydrogens geom
_atom_sites_solution_primary direct
_atom_sites_solution_secondary difmap
_cell_angle_alpha 90.0000
_cell_angle_beta 90.0000
_cell_angle_gamma 90.0000
_cell_formula_units_Z 4
_cell_length_a 9.81931(18)
_cell_length_b 10.04597(18)
_cell_length_c 39.4865(7)
_cell_measurement_reflns_used 34776
_cell_measurement_temperature 103
_cell_measurement_theta_max 68.22
_cell_measurement_theta_min 3.36
_cell_volume 3895.13(12)
_computing_cell_refinement 'RAPID AUTO'
_computing_data_collection 'RAPID AUTO (Rigaku, ????)'
_computing_data_reduction 'RAPID AUTO'
_computing_molecular_graphics 'CrystalStructure 4.0'
_computing_publication_material 'CrystalStructure 4.0 (Rigaku, 2010)'
_computing_structure_refinement 'SHELXL97 (Sheldrick, 2008)'
_computing_structure_solution 'SIR2004 (Burla, et al., 2005)'
_diffrn_ambient_temperature 103
_diffrn_detector_area_resol_mean 10.000
_diffrn_measured_fraction_theta_full 0.983
_diffrn_measured_fraction_theta_max 0.983
_diffrn_measurement_device_type 'Rigaku R-AXIS RAPID'
_diffrn_measurement_method \w
_diffrn_radiation_type 'Cu K\a'
_diffrn_radiation_wavelength 1.54187
_diffrn_reflns_av_R_equivalents 0.0447
_diffrn_reflns_limit_h_max 11
_diffrn_reflns_limit_h_min -11
_diffrn_reflns_limit_k_max 12
_diffrn_reflns_limit_k_min -12
_diffrn_reflns_limit_l_max 47
_diffrn_reflns_limit_l_min -47
_diffrn_reflns_number 42142
_diffrn_reflns_theta_full 68.22
_diffrn_reflns_theta_max 68.22
_diffrn_standards_number 0
_exptl_absorpt_coefficient_mu 2.154
_exptl_absorpt_correction_type none
_exptl_crystal_colour colorless
_exptl_crystal_density_diffrn 1.343
_exptl_crystal_description block
_exptl_crystal_F_000 1648.00
_exptl_crystal_size_max 0.160
_exptl_crystal_size_mid 0.142
_exptl_crystal_size_min 0.045
_refine_diff_density_max 0.560
_refine_diff_density_min -0.420
_refine_ls_abs_structure_details 'Flack, H. D. (1983), Acta Cryst. A39, 876-881.  2970 Friedel Pairs'
_refine_ls_abs_structure_Flack -0.016(14)
_refine_ls_extinction_method none
_refine_ls_goodness_of_fit_ref 1.014
_refine_ls_hydrogen_treatment mixed
_refine_ls_number_parameters 487
_refine_ls_number_reflns 6937
_refine_ls_number_restraints 0
_refine_ls_R_factor_gt 0.0342
_refine_ls_shift/su_max 0.080
_refine_ls_structure_factor_coef Fsqd
_refine_ls_weighting_details 'w = 1/[\s^2^(Fo^2^)+(0.0497P)^2^+1.9199P] where P=(Fo^2^+2Fc^2^)/3'
_refine_ls_weighting_scheme calc
_refine_ls_wR_factor_ref 0.0903
_reflns_number_gt 6419
_reflns_number_total 6937
_reflns_threshold_expression F^2^>2.0\s(F^2^)
_cod_data_source_file ja408296h_si_004.cif
_cod_data_source_block 130520_Take0516
_cod_original_cell_volume 3895.13(13)
_cod_database_code 4120950

loop_
_symmetry_equiv_pos_site_id
_symmetry_equiv_pos_as_xyz
1 +X,+Y,+Z
2 1/2+X,1/2-Y,-Z
3 -X,1/2+Y,1/2-Z
4 1/2-X,-Y,1/2+Z

loop_
_atom_site_label
_atom_site_type_symbol
_atom_site_fract_x
_atom_site_fract_y
_atom_site_fract_z
_atom_site_U_iso_or_equiv
_atom_site_adp_type
_atom_site_occupancy
_atom_site_symmetry_multiplicity
_atom_site_calc_flag
_atom_site_refinement_flags
Br1 Br 0.57810(4) 0.12750(3) 0.650000(7) 0.03520(10) Uani 1.0 4 d .
P9 P 0.81644(8) 0.41363(7) 0.609816(16) 0.02348(16) Uani 1.0 4 d .
N2 N 0.7548(3) 0.4113(3) 0.64825(6) 0.0231(5) Uani 1.0 4 d .
N3 N 1.0297(3) 0.2849(3) 0.66519(5) 0.0280(6) Uani 1.0 4 d .
N5 N 0.6974(3) 0.3387(3) 0.58817(6) 0.0264(6) Uani 1.0 4 d .
N6 N 0.9618(3) 0.3443(3) 0.60764(5) 0.0269(6) Uani 1.0 4 d .
N8 N 1.1236(3) 0.1860(3) 0.62113(6) 0.0314(6) Uani 1.0 4 d .
N12 N 0.8341(3) 0.5615(3) 0.59531(5) 0.0258(5) Uani 1.0 4 d .
N44 N 0.7225(3) 0.7656(3) 0.60185(6) 0.0275(6) Uani 1.0 4 d .
N53 N 0.6069(3) 0.6099(3) 0.57489(5) 0.0262(6) Uani 1.0 4 d .
C4 C 0.7525(3) 0.5084(3) 0.70429(6) 0.0222(6) Uani 1.0 4 d .
C7 C 0.7255(3) 0.6371(3) 0.59082(6) 0.0246(6) Uani 1.0 4 d .
C10 C 0.5683(4) 0.4776(3) 0.74390(7) 0.0293(7) Uani 1.0 4 d .
C11 C 0.5155(4) 0.7254(3) 0.57508(7) 0.0299(7) Uani 1.0 4 d .
C13 C 1.1319(4) 0.4936(3) 0.71149(7) 0.0292(7) Uani 1.0 4 d .
C14 C 1.0280(3) 0.2776(3) 0.63074(7) 0.0255(6) Uani 1.0 4 d .
C15 C 0.6490(3) 0.4299(3) 0.71786(7) 0.0280(7) Uani 1.0 4 d .
C16 C 1.1780(4) 0.1138(3) 0.64959(7) 0.0386(7) Uani 1.0 4 d .
C17 C 0.5938(4) 0.1268(4) 0.48366(7) 0.0363(7) Uani 1.0 4 d .
C18 C 0.5705(4) 0.4988(3) 0.55231(6) 0.0243(6) Uani 1.0 4 d .
C19 C 0.5528(3) 0.5533(3) 0.51649(7) 0.0279(7) Uani 1.0 4 d .
C20 C 1.0232(3) 0.4090(3) 0.71863(6) 0.0245(6) Uani 1.0 4 d .
C21 C 0.9380(3) 0.3491(3) 0.69024(6) 0.0240(6) Uani 1.0 4 d .
C22 C 0.9902(4) 0.3840(4) 0.75220(7) 0.0306(7) Uani 1.0 4 d .
C23 C 1.1364(4) 0.1989(3) 0.67925(7) 0.0329(7) Uani 1.0 4 d .
C24 C 0.4173(4) 0.5922(3) 0.65573(7) 0.0366(7) Uani 1.0 4 d .
C25 C 0.7726(3) 0.6351(3) 0.71731(6) 0.0269(6) Uani 1.0 4 d .
C26 C 0.6676(3) 0.3780(3) 0.55342(6) 0.0248(6) Uani 1.0 4 d .
C27 C 0.5894(4) 0.6046(3) 0.75692(7) 0.0316(7) Uani 1.0 4 d .
C28 C 0.6917(4) 0.6827(3) 0.74345(7) 0.0327(7) Uani 1.0 4 d .
C29 C 0.6470(4) 0.2349(4) 0.50118(7) 0.0322(7) Uani 1.0 4 d .
C30 C 0.4576(4) 0.0706(3) 0.53151(8) 0.0333(7) Uani 1.0 4 d .
C31 C 0.8414(3) 0.4566(3) 0.67608(6) 0.0234(6) Uani 1.0 4 d .
C32 C 1.0652(4) 0.4401(4) 0.77824(7) 0.0385(8) Uani 1.0 4 d .
C33 C 0.1855(4) 0.6013(3) 0.61629(7) 0.0354(7) Uani 1.0 4 d .
C34 C 0.5894(4) 0.8259(3) 0.59713(7) 0.0341(7) Uani 1.0 4 d .
C35 C 0.4330(4) 0.5319(3) 0.49865(7) 0.0353(7) Uani 1.0 4 d .
C36 C 0.4128(5) 0.5902(4) 0.46727(8) 0.0453(9) Uani 1.0 4 d .
C37 C 0.5102(4) 0.1790(3) 0.54885(7) 0.0288(7) Uani 1.0 4 d .
C38 C 0.6533(4) 0.6331(4) 0.50202(7) 0.0314(7) Uani 1.0 4 d .
C39 C 0.8140(4) 0.8169(3) 0.62741(7) 0.0366(8) Uani 1.0 4 d .
C40 C 0.4993(4) 0.0441(3) 0.49880(8) 0.0352(8) Uani 1.0 4 d .
C41 C 0.6062(3) 0.2609(3) 0.53410(7) 0.0256(7) Uani 1.0 4 d .
C42 C 0.6321(4) 0.6914(4) 0.47070(7) 0.0395(8) Uani 1.0 4 d .
C43 C 0.5114(4) 0.6715(4) 0.45361(8) 0.0424(9) Uani 1.0 4 d .
C45 C 0.3342(4) 0.7032(3) 0.65785(7) 0.0321(7) Uani 1.0 4 d .
C46 C 0.2700(4) 0.4922(3) 0.61474(8) 0.0359(8) Uani 1.0 4 d .
C47 C 0.3876(4) 0.4867(4) 0.63469(8) 0.0385(8) Uani 1.0 4 d .
C48 C 0.3680(4) 0.8155(4) 0.68180(8) 0.0448(9) Uani 1.0 4 d .
C49 C 1.1345(4) 0.1356(4) 0.58716(7) 0.0432(8) Uani 1.0 4 d .
C50 C 0.2184(4) 0.7063(4) 0.63767(8) 0.0343(7) Uani 1.0 4 d .
C51 C 1.2079(4) 0.5486(3) 0.73769(8) 0.0370(8) Uani 1.0 4 d .
C52 C 1.1753(4) 0.5222(3) 0.77103(8) 0.0398(8) Uani 1.0 4 d .
H10 H 0.4980 0.4232 0.7529 0.0351 Uiso 1.0 4 calc R
H11A H 0.4258 0.7021 0.5849 0.0359 Uiso 1.0 4 calc R
H11B H 0.5020 0.7604 0.5519 0.0359 Uiso 1.0 4 calc R
H13 H 1.1541 0.5137 0.6886 0.0350 Uiso 1.0 4 calc R
H15 H 0.6337 0.3430 0.7092 0.0336 Uiso 1.0 4 calc R
H16A H 1.2783 0.1059 0.6481 0.0463 Uiso 1.0 4 calc R
H16B H 1.1378 0.0236 0.6512 0.0463 Uiso 1.0 4 calc R
H17 H 0.6225 0.1096 0.4611 0.0435 Uiso 1.0 4 calc R
H18 H 0.4790 0.4662 0.5598 0.0292 Uiso 1.0 4 calc R
H21 H 0.8802 0.2776 0.7004 0.0288 Uiso 1.0 4 calc R
H22 H 0.9154 0.3277 0.7574 0.0367 Uiso 1.0 4 calc R
H23A H 1.1006 0.1437 0.6980 0.0395 Uiso 1.0 4 calc R
H23B H 1.2142 0.2523 0.6877 0.0395 Uiso 1.0 4 calc R
H24 H 0.4973 0.5887 0.6692 0.0439 Uiso 1.0 4 calc R
H25 H 0.8425 0.6899 0.7082 0.0323 Uiso 1.0 4 calc R
H26 H 0.7550 0.4036 0.5422 0.0298 Uiso 1.0 4 calc R
H27 H 0.5342 0.6372 0.7749 0.0379 Uiso 1.0 4 calc R
H28 H 0.7067 0.7697 0.7521 0.0392 Uiso 1.0 4 calc R
H29 H 0.7118 0.2913 0.4905 0.0387 Uiso 1.0 4 calc R
H30 H 0.3927 0.0144 0.5422 0.0399 Uiso 1.0 4 calc R
H31 H 0.8983 0.5322 0.6676 0.0281 Uiso 1.0 4 calc R
H32 H 1.0413 0.4224 0.8011 0.0462 Uiso 1.0 4 calc R
H33 H 0.1053 0.6049 0.6029 0.0425 Uiso 1.0 4 calc R
H34A H 0.5969 0.9131 0.5856 0.0410 Uiso 1.0 4 calc R
H34B H 0.5422 0.8381 0.6191 0.0410 Uiso 1.0 4 calc R
H35 H 0.3642 0.4768 0.5081 0.0424 Uiso 1.0 4 calc R
H36 H 0.3308 0.5741 0.4552 0.0544 Uiso 1.0 4 calc R
H37 H 0.4797 0.1971 0.5712 0.0345 Uiso 1.0 4 calc R
H38 H 0.7366 0.6475 0.5137 0.0377 Uiso 1.0 4 calc R
H39A H 0.7690 0.8142 0.6495 0.0440 Uiso 1.0 4 calc R
H39B H 0.8383 0.9090 0.6219 0.0440 Uiso 1.0 4 calc R
H39C H 0.8966 0.7622 0.6281 0.0440 Uiso 1.0 4 calc R
H40 H 0.4634 -0.0301 0.4869 0.0423 Uiso 1.0 4 calc R
H42 H 0.7011 0.7454 0.4609 0.0474 Uiso 1.0 4 calc R
H43 H 0.4962 0.7138 0.4324 0.0509 Uiso 1.0 4 calc R
H46 H 0.2483 0.4203 0.6001 0.0431 Uiso 1.0 4 calc R
H47 H 0.4461 0.4115 0.6337 0.0462 Uiso 1.0 4 calc R
H48A H 0.4305 0.7832 0.6993 0.0537 Uiso 1.0 4 calc R
H48B H 0.2842 0.8480 0.6924 0.0537 Uiso 1.0 4 calc R
H48C H 0.4113 0.8881 0.6692 0.0537 Uiso 1.0 4 calc R
H49A H 1.0644 0.1769 0.5729 0.0518 Uiso 1.0 4 calc R
H49B H 1.1218 0.0389 0.5873 0.0518 Uiso 1.0 4 calc R
H49C H 1.2248 0.1569 0.5781 0.0518 Uiso 1.0 4 calc R
H50 H 0.1605 0.7820 0.6385 0.0411 Uiso 1.0 4 calc R
H51 H 1.2829 0.6049 0.7326 0.0444 Uiso 1.0 4 calc R
H52 H 1.2276 0.5599 0.7889 0.0477 Uiso 1.0 4 calc R
H54 H 0.670(4) 0.274(4) 0.5944(8) 0.0260 Uiso 1.0 4 d .
H55 H 0.707(4) 0.350(3) 0.6525(8) 0.0260 Uiso 1.0 4 d .

loop_
_atom_site_aniso_label
_atom_site_aniso_U_11
_atom_site_aniso_U_22
_atom_site_aniso_U_33
_atom_site_aniso_U_12
_atom_site_aniso_U_13
_atom_site_aniso_U_23
Br1 0.0499(2) 0.02620(14) 0.02950(14) -0.00820(15) 0.00300(14) 0.00010(12)
P9 0.0279(4) 0.0230(4) 0.0195(3) -0.0005(3) -0.0011(3) -0.0003(3)
N2 0.0257(13) 0.0225(11) 0.0212(11) -0.0058(10) -0.0030(11) 0.0002(10)
N3 0.0328(15) 0.0291(13) 0.0221(11) 0.0069(12) -0.0032(10) -0.0024(10)
N5 0.0367(16) 0.0200(12) 0.0225(11) -0.0063(11) -0.0029(11) 0.0027(9)
N6 0.0300(14) 0.0313(13) 0.0194(11) 0.0019(11) -0.0003(10) 0.0009(10)
N8 0.0378(16) 0.0282(12) 0.0282(12) 0.0089(12) 0.0019(11) 0.0021(10)
N12 0.0306(14) 0.0245(12) 0.0224(11) 0.0025(11) -0.0009(10) 0.0037(9)
N44 0.0318(15) 0.0242(12) 0.0264(12) 0.0003(11) -0.0034(10) -0.0003(10)
N53 0.0314(15) 0.0224(12) 0.0249(11) 0.0056(11) -0.0054(10) -0.0044(9)
C4 0.0235(16) 0.0248(14) 0.0185(12) 0.0022(12) -0.0055(11) 0.0004(11)
C7 0.0312(17) 0.0252(13) 0.0174(11) -0.0027(13) 0.0010(11) 0.0039(11)
C10 0.0251(17) 0.0374(16) 0.0253(14) -0.0014(15) 0.0008(13) 0.0053(12)
C11 0.0336(18) 0.0256(14) 0.0307(15) 0.0040(14) -0.0002(13) -0.0034(12)
C13 0.0328(18) 0.0273(15) 0.0274(14) 0.0020(13) -0.0062(13) 0.0000(12)
C14 0.0253(16) 0.0248(14) 0.0263(14) -0.0036(13) 0.0025(12) -0.0015(11)
C15 0.0310(17) 0.0261(14) 0.0268(14) -0.0023(13) -0.0041(12) 0.0012(12)
C16 0.046(2) 0.0338(16) 0.0360(15) 0.0153(16) -0.0066(15) -0.0027(15)
C17 0.042(2) 0.0391(16) 0.0277(14) 0.0020(18) 0.0004(14) -0.0117(14)
C18 0.0275(16) 0.0233(13) 0.0222(13) 0.0019(13) -0.0027(13) -0.0026(10)
C19 0.0345(19) 0.0218(14) 0.0274(14) 0.0028(13) -0.0030(13) 0.0000(11)
C20 0.0270(16) 0.0250(14) 0.0215(13) 0.0043(12) -0.0037(11) 0.0010(11)
C21 0.0278(17) 0.0226(14) 0.0218(12) -0.0003(13) 0.0021(11) -0.0003(10)
C22 0.0366(18) 0.0307(15) 0.0245(13) 0.0078(14) -0.0015(12) -0.0004(12)
C23 0.0360(19) 0.0314(16) 0.0314(15) 0.0097(14) -0.0015(14) 0.0055(13)
C24 0.0334(18) 0.0412(17) 0.0352(16) -0.0040(15) -0.0021(14) 0.0093(13)
C25 0.0301(17) 0.0285(14) 0.0221(13) -0.0009(14) -0.0017(11) 0.0026(12)
C26 0.0295(16) 0.0265(13) 0.0184(12) -0.0005(14) -0.0022(11) -0.0030(11)
C27 0.0312(17) 0.0392(17) 0.0244(13) 0.0083(15) 0.0036(13) -0.0017(12)
C28 0.042(2) 0.0327(15) 0.0236(14) 0.0043(15) -0.0052(14) -0.0045(12)
C29 0.039(2) 0.0325(16) 0.0248(13) -0.0023(15) 0.0029(13) -0.0027(12)
C30 0.0340(19) 0.0299(15) 0.0360(16) -0.0031(14) -0.0033(13) -0.0026(13)
C31 0.0270(17) 0.0222(14) 0.0210(13) -0.0015(12) -0.0027(12) 0.0001(11)
C32 0.053(3) 0.0400(17) 0.0223(14) 0.0151(18) -0.0055(15) -0.0045(13)
C33 0.0325(18) 0.0364(17) 0.0374(16) -0.0082(15) -0.0057(14) 0.0055(13)
C34 0.0371(19) 0.0299(15) 0.0353(15) 0.0040(15) -0.0020(14) -0.0040(12)
C35 0.0378(19) 0.0342(16) 0.0340(15) -0.0014(16) -0.0083(15) 0.0013(13)
C36 0.054(3) 0.047(2) 0.0341(16) 0.0059(19) -0.0162(17) -0.0047(14)
C37 0.0332(18) 0.0279(14) 0.0252(14) 0.0024(13) -0.0009(13) -0.0016(12)
C38 0.0353(18) 0.0321(15) 0.0268(13) 0.0038(15) -0.0009(13) 0.0021(13)
C39 0.044(2) 0.0308(16) 0.0347(16) -0.0032(16) -0.0080(15) -0.0046(13)
C40 0.039(2) 0.0270(15) 0.0394(17) 0.0024(14) -0.0095(15) -0.0097(13)
C41 0.0298(17) 0.0225(14) 0.0247(13) 0.0041(12) -0.0038(12) 0.0005(11)
C42 0.054(3) 0.0338(17) 0.0312(16) 0.0047(16) 0.0098(15) 0.0040(14)
C43 0.060(3) 0.0412(19) 0.0265(15) 0.0103(18) -0.0074(16) 0.0074(14)
C45 0.0383(19) 0.0273(15) 0.0306(15) -0.0051(14) -0.0003(14) 0.0033(12)
C46 0.044(2) 0.0294(16) 0.0339(16) -0.0072(15) 0.0043(15) -0.0030(13)
C47 0.046(3) 0.0289(16) 0.0409(17) 0.0036(15) 0.0065(15) 0.0031(14)
C48 0.057(3) 0.0384(18) 0.0392(17) -0.0067(17) -0.0043(17) 0.0008(15)
C49 0.050(3) 0.0422(18) 0.0371(16) 0.0142(18) 0.0018(15) -0.0101(16)
C50 0.0301(19) 0.0334(17) 0.0393(16) 0.0043(14) 0.0004(13) 0.0048(13)
C51 0.036(2) 0.0309(16) 0.0439(18) 0.0001(15) -0.0116(15) -0.0049(14)
C52 0.049(3) 0.0326(16) 0.0379(17) 0.0101(16) -0.0220(16) -0.0109(14)

loop_
_atom_type_symbol
_atom_type_description
_atom_type_scat_dispersion_real
_atom_type_scat_dispersion_imag
_atom_type_scat_source
C C 0.0181 0.0091
;
International Tables for Crystallography
(1992, Vol. C, Tables 4.2.6.8 and 6.1.1.4)
;
H H 0.0000 0.0000
;
International Tables for Crystallography
(1992, Vol. C, Table 6.1.1.4)
;
N N 0.0311 0.0180
;
International Tables for Crystallography
(1992, Vol. C, Tables 4.2.6.8 and 6.1.1.4)
;
P P 0.2955 0.4335
;
International Tables for Crystallography
(1992, Vol. C, Tables 4.2.6.8 and 6.1.1.4)
;
Br Br -0.6763 1.2805
;
International Tables for Crystallography
(1992, Vol. C, Tables 4.2.6.8 and 6.1.1.4)
;

loop_
_geom_angle_atom_site_label_1
_geom_angle_atom_site_label_2
_geom_angle_atom_site_label_3
_geom_angle
_geom_angle_publ_flag
N2 P9 N5 102.38(13) yes
N2 P9 N6 112.12(12) yes
N2 P9 N12 112.66(12) yes
N5 P9 N6 114.35(13) yes
N5 P9 N12 108.54(13) yes
N6 P9 N12 106.87(13) yes
P9 N2 C31 118.55(19) yes
C14 N3 C21 132.9(3) yes
C14 N3 C23 110.8(3) yes
C21 N3 C23 115.9(2) yes
P9 N5 C26 120.8(2) yes
P9 N6 C14 129.4(2) yes
C14 N8 C16 112.1(3) yes
C14 N8 C49 123.1(3) yes
C16 N8 C49 121.5(3) yes
P9 N12 C7 119.6(2) yes
C7 N44 C34 111.9(3) yes
C7 N44 C39 123.2(3) yes
C34 N44 C39 120.0(3) yes
C7 N53 C11 111.4(3) yes
C7 N53 C18 130.2(3) yes
C11 N53 C18 117.0(3) yes
C15 C4 C25 118.7(3) yes
C15 C4 C31 120.8(3) yes
C25 C4 C31 120.5(3) yes
N12 C7 N44 121.3(3) yes
N12 C7 N53 129.9(3) yes
N44 C7 N53 108.8(3) yes
C15 C10 C27 120.5(3) yes
N53 C11 C34 103.7(3) yes
C20 C13 C51 120.2(3) yes
N3 C14 N6 132.5(3) yes
N3 C14 N8 107.7(3) yes
N6 C14 N8 119.6(3) yes
C4 C15 C10 120.5(3) yes
N8 C16 C23 102.7(3) yes
C29 C17 C40 120.5(3) yes
N53 C18 C19 108.5(2) yes
N53 C18 C26 115.3(3) yes
C19 C18 C26 112.2(3) yes
C18 C19 C35 120.7(3) yes
C18 C19 C38 120.4(3) yes
C35 C19 C38 118.7(3) yes
C13 C20 C21 120.9(3) yes
C13 C20 C22 118.9(3) yes
C21 C20 C22 120.2(3) yes
N3 C21 C20 109.2(3) yes
N3 C21 C31 115.8(2) yes
C20 C21 C31 109.2(3) yes
C20 C22 C32 120.8(3) yes
N3 C23 C16 103.5(3) yes
C45 C24 C47 122.1(3) yes
C4 C25 C28 120.7(3) yes
N5 C26 C18 111.3(2) yes
N5 C26 C41 109.9(3) yes
C18 C26 C41 110.3(3) yes
C10 C27 C28 119.1(3) yes
C25 C28 C27 120.5(3) yes
C17 C29 C41 120.3(3) yes
C37 C30 C40 120.2(3) yes
N2 C31 C4 109.0(3) yes
N2 C31 C21 114.4(3) yes
C4 C31 C21 109.2(2) yes
C22 C32 C52 120.2(3) yes
C46 C33 C50 119.5(3) yes
N44 C34 C11 103.1(3) yes
C19 C35 C36 120.7(3) yes
C35 C36 C43 120.0(4) yes
C30 C37 C41 120.9(3) yes
C19 C38 C42 120.2(3) yes
C17 C40 C30 119.2(3) yes
C26 C41 C29 120.0(3) yes
C26 C41 C37 121.2(3) yes
C29 C41 C37 118.8(3) yes
C38 C42 C43 120.4(4) yes
C36 C43 C42 119.9(3) yes
C24 C45 C48 120.7(3) yes
C24 C45 C50 117.8(3) yes
C48 C45 C50 121.5(3) yes
C33 C46 C47 120.2(3) yes
C24 C47 C46 118.9(3) yes
C33 C50 C45 121.5(3) yes
C13 C51 C52 120.6(3) yes
C32 C52 C51 119.3(3) yes
P9 N2 H55 115(3) no
C31 N2 H55 115(3) no
P9 N5 H54 119(3) no
C26 N5 H54 118(3) no
C15 C10 H10 119.747 no
C27 C10 H10 119.782 no
N53 C11 H11A 111.031 no
N53 C11 H11B 111.011 no
C34 C11 H11A 111.030 no
C34 C11 H11B 111.017 no
H11A C11 H11B 109.009 no
C20 C13 H13 119.903 no
C51 C13 H13 119.891 no
C4 C15 H15 119.740 no
C10 C15 H15 119.764 no
N8 C16 H16A 111.210 no
N8 C16 H16B 111.228 no
C23 C16 H16A 111.239 no
C23 C16 H16B 111.227 no
H16A C16 H16B 109.141 no
C29 C17 H17 119.765 no
C40 C17 H17 119.771 no
N53 C18 H18 106.759 no
C19 C18 H18 106.777 no
C26 C18 H18 106.772 no
N3 C21 H21 107.445 no
C20 C21 H21 107.447 no
C31 C21 H21 107.441 no
C20 C22 H22 119.613 no
C32 C22 H22 119.608 no
N3 C23 H23A 111.054 no
N3 C23 H23B 111.062 no
C16 C23 H23A 111.052 no
C16 C23 H23B 111.063 no
H23A C23 H23B 109.036 no
C45 C24 H24 118.937 no
C47 C24 H24 118.943 no
C4 C25 H25 119.638 no
C28 C25 H25 119.642 no
N5 C26 H26 108.371 no
C18 C26 H26 108.394 no
C41 C26 H26 108.394 no
C10 C27 H27 120.421 no
C28 C27 H27 120.431 no
C25 C28 H28 119.772 no
C27 C28 H28 119.768 no
C17 C29 H29 119.827 no
C41 C29 H29 119.826 no
C37 C30 H30 119.897 no
C40 C30 H30 119.902 no
N2 C31 H31 108.005 no
C4 C31 H31 108.020 no
C21 C31 H31 108.019 no
C22 C32 H32 119.890 no
C52 C32 H32 119.895 no
C46 C33 H33 120.277 no
C50 C33 H33 120.268 no
N44 C34 H34A 111.143 no
N44 C34 H34B 111.134 no
C11 C34 H34A 111.166 no
C11 C34 H34B 111.140 no
H34A C34 H34B 109.079 no
C19 C35 H35 119.661 no
C36 C35 H35 119.637 no
C35 C36 H36 119.978 no
C43 C36 H36 119.991 no
C30 C37 H37 119.528 no
C41 C37 H37 119.527 no
C19 C38 H38 119.890 no
C42 C38 H38 119.890 no
N44 C39 H39A 109.473 no
N44 C39 H39B 109.464 no
N44 C39 H39C 109.461 no
H39A C39 H39B 109.477 no
H39A C39 H39C 109.485 no
H39B C39 H39C 109.467 no
C17 C40 H40 120.385 no
C30 C40 H40 120.377 no
C38 C42 H42 119.818 no
C43 C42 H42 119.818 no
C36 C43 H43 120.036 no
C42 C43 H43 120.039 no
C33 C46 H46 119.874 no
C47 C46 H46 119.876 no
C24 C47 H47 120.557 no
C46 C47 H47 120.533 no
C45 C48 H48A 109.470 no
C45 C48 H48B 109.472 no
C45 C48 H48C 109.473 no
H48A C48 H48B 109.462 no
H48A C48 H48C 109.472 no
H48B C48 H48C 109.478 no
N8 C49 H49A 109.468 no
N8 C49 H49B 109.454 no
N8 C49 H49C 109.458 no
H49A C49 H49B 109.485 no
H49A C49 H49C 109.488 no
H49B C49 H49C 109.475 no
C33 C50 H50 119.277 no
C45 C50 H50 119.257 no
C13 C51 H51 119.693 no
C52 C51 H51 119.711 no
C32 C52 H52 120.338 no
C51 C52 H52 120.340 no

loop_
_geom_bond_atom_site_label_1
_geom_bond_atom_site_label_2
_geom_bond_distance
_geom_bond_publ_flag
P9 N2 1.634(3) yes
P9 N5 1.632(3) yes
P9 N6 1.590(3) yes
P9 N12 1.602(3) yes
N2 C31 1.462(4) yes
N3 C14 1.362(4) yes
N3 C21 1.485(4) yes
N3 C23 1.467(4) yes
N5 C26 1.458(4) yes
N6 C14 1.305(4) yes
N8 C14 1.368(4) yes
N8 C16 1.440(4) yes
N8 C49 1.438(4) yes
N12 C7 1.320(4) yes
N44 C7 1.363(4) yes
N44 C34 1.452(5) yes
N44 C39 1.446(4) yes
N53 C7 1.352(4) yes
N53 C11 1.467(4) yes
N53 C18 1.472(4) yes
C4 C15 1.393(4) yes
C4 C25 1.387(4) yes
C4 C31 1.507(4) yes
C10 C15 1.384(4) yes
C10 C27 1.391(5) yes
C11 C34 1.518(5) yes
C13 C20 1.393(5) yes
C13 C51 1.390(5) yes
C16 C23 1.507(5) yes
C17 C29 1.390(5) yes
C17 C40 1.381(5) yes
C18 C19 1.526(4) yes
C18 C26 1.544(4) yes
C19 C35 1.388(5) yes
C19 C38 1.394(5) yes
C20 C21 1.523(4) yes
C20 C22 1.387(4) yes
C21 C31 1.542(4) yes
C22 C32 1.385(5) yes
C24 C45 1.384(5) yes
C24 C47 1.378(5) yes
C25 C28 1.388(4) yes
C26 C41 1.527(4) yes
C27 C28 1.381(5) yes
C29 C41 1.385(4) yes
C30 C37 1.386(5) yes
C30 C40 1.381(5) yes
C32 C52 1.389(5) yes
C33 C46 1.376(5) yes
C33 C50 1.389(5) yes
C35 C36 1.385(5) yes
C36 C43 1.376(6) yes
C37 C41 1.380(5) yes
C38 C42 1.384(4) yes
C42 C43 1.378(6) yes
C45 C48 1.509(5) yes
C45 C50 1.388(5) yes
C46 C47 1.400(5) yes
C51 C52 1.380(5) yes
N2 H55 0.79(3) no
N5 H54 0.74(4) no
C10 H10 0.950 no
C11 H11A 0.990 no
C11 H11B 0.990 no
C13 H13 0.950 no
C15 H15 0.950 no
C16 H16A 0.990 no
C16 H16B 0.990 no
C17 H17 0.950 no
C18 H18 1.000 no
C21 H21 1.000 no
C22 H22 0.950 no
C23 H23A 0.990 no
C23 H23B 0.990 no
C24 H24 0.950 no
C25 H25 0.950 no
C26 H26 1.000 no
C27 H27 0.950 no
C28 H28 0.950 no
C29 H29 0.950 no
C30 H30 0.950 no
C31 H31 1.000 no
C32 H32 0.950 no
C33 H33 0.950 no
C34 H34A 0.990 no
C34 H34B 0.990 no
C35 H35 0.950 no
C36 H36 0.950 no
C37 H37 0.950 no
C38 H38 0.950 no
C39 H39A 0.980 no
C39 H39B 0.980 no
C39 H39C 0.980 no
C40 H40 0.950 no
C42 H42 0.950 no
C43 H43 0.950 no
C46 H46 0.950 no
C47 H47 0.950 no
C48 H48A 0.980 no
C48 H48B 0.980 no
C48 H48C 0.980 no
C49 H49A 0.980 no
C49 H49B 0.980 no
C49 H49C 0.980 no
C50 H50 0.950 no
C51 H51 0.950 no
C52 H52 0.950 no

loop_
_geom_contact_atom_site_label_1
_geom_contact_atom_site_label_2
_geom_contact_distance
_geom_contact_publ_flag
_geom_contact_site_symmetry_2
P9 N3 3.292(3) no .
P9 N53 3.165(3) no .
P9 C18 3.424(3) no .
P9 C21 3.454(3) no .
N2 N3 3.058(4) no .
N2 C7 3.220(4) no .
N2 C14 3.079(4) no .
N2 C15 2.944(4) no .
N2 C25 3.538(4) no .
N3 C13 2.957(4) no .
N3 C22 3.598(4) no .
N3 C49 3.578(4) no .
N5 N53 2.913(4) no .
N5 C7 3.012(4) no .
N5 C37 2.892(4) no .
N6 C16 3.552(4) no .
N6 C21 3.270(3) no .
N6 C31 3.158(4) no .
N6 C49 2.815(5) no .
N12 C18 3.159(4) no .
N12 C26 2.968(4) no .
N12 C31 3.360(4) no .
N12 C34 3.582(4) no .
N12 C39 2.868(4) no .
N53 C35 3.549(4) no .
N53 C38 2.922(4) no .
N53 C39 3.572(4) no .
C4 C20 2.895(4) no .
C4 C22 3.254(5) no .
C4 C27 2.796(4) no .
C7 C19 3.493(4) no .
C7 C26 3.046(4) no .
C7 C38 3.578(4) no .
C10 C25 2.762(5) no .
C11 C19 2.912(4) no .
C11 C38 3.318(4) no .
C13 C23 3.222(5) no .
C13 C31 3.198(5) no .
C13 C32 2.768(4) no .
C14 C31 3.130(4) no .
C15 C21 3.146(5) no .
C15 C28 2.766(5) no .
C17 C37 2.752(4) no .
C18 C29 3.417(4) no .
C18 C37 3.270(4) no .
C19 C29 3.384(5) no .
C19 C41 3.064(4) no .
C19 C43 2.782(5) no .
C20 C23 2.847(4) no .
C20 C25 3.350(5) no .
C20 C52 2.794(5) no .
C21 C25 3.469(4) no .
C22 C25 3.582(5) no .
C22 C31 3.421(4) no .
C22 C51 2.762(5) no .
C24 C33 2.759(5) no .
C26 C35 3.517(5) no .
C26 C38 3.272(4) no .
C29 C30 2.760(5) no .
C35 C41 3.502(5) no .
C35 C42 2.758(5) no .
C36 C38 2.765(5) no .
C40 C41 2.790(5) no .
C45 C46 2.791(5) no .
C47 C50 2.765(5) no .
Br1 N2 3.338(3) no .
Br1 N5 3.440(3) no .
N2 Br1 3.338(3) no .
N5 Br1 3.440(3) no .
N6 C33 3.408(4) no 1_655
N6 C46 3.383(5) no 1_655
N8 C46 3.404(4) no 1_655
N12 C33 3.571(4) no 1_655
N53 C47 3.427(4) no .
C10 C48 3.413(5) no 3_646
C11 C24 3.587(4) no .
C11 C47 3.587(5) no .
C13 C45 3.587(5) no 1_655
C14 C46 3.270(5) no 1_655
C23 C28 3.492(5) no 3_746
C24 C11 3.587(4) no .
C25 C32 3.458(5) no 3_756
C28 C23 3.492(5) no 3_756
C32 C25 3.458(5) no 3_746
C33 N6 3.408(4) no 1_455
C33 N12 3.571(4) no 1_455
C45 C13 3.587(5) no 1_455
C46 N6 3.383(5) no 1_455
C46 N8 3.404(4) no 1_455
C46 C14 3.270(5) no 1_455
C47 N53 3.427(4) no .
C47 C11 3.587(5) no .
C48 C10 3.413(5) no 3_656
P9 H26 2.7398 no .
P9 H31 2.6959 no .
N2 H15 2.7692 no .
N2 H21 2.7505 no .
N2 H54 2.67(4) no .
N3 H13 2.7632 no .
N3 H16A 3.1063 no .
N3 H16B 2.8847 no .
N3 H31 2.8009 no .
N3 H55 3.28(3) no .
N5 H18 2.7378 no .
N5 H37 2.6532 no .
N5 H55 2.55(3) no .
N6 H26 3.3404 no .
N6 H31 3.0912 no .
N6 H49A 2.3918 no .
N6 H49B 3.5390 no .
N6 H49C 3.4025 no .
N6 H54 3.00(4) no .
N6 H55 3.07(3) no .
N8 H23A 3.0732 no .
N8 H23B 2.8527 no .
N12 H26 2.7423 no .
N12 H31 2.9377 no .
N12 H38 3.4713 no .
N12 H39A 3.3817 no .
N12 H39C 2.4727 no .
N12 H54 3.31(4) no .
N12 H55 3.34(3) no .
N44 H11A 3.0571 no .
N44 H11B 2.9303 no .
N53 H26 2.8414 no .
N53 H34A 3.0775 no .
N53 H34B 2.9505 no .
N53 H38 2.7574 no .
N53 H54 3.52(4) no .
C4 H10 3.2661 no .
C4 H21 2.6398 no .
C4 H22 3.2007 no .
C4 H28 3.2656 no .
C4 H55 2.63(3) no .
C7 H11A 3.0236 no .
C7 H11B 2.9526 no .
C7 H18 3.2108 no .
C7 H26 3.0453 no .
C7 H34A 3.0537 no .
C7 H34B 2.9260 no .
C7 H38 3.0493 no .
C7 H39A 2.9537 no .
C7 H39B 3.1929 no .
C7 H39C 2.5621 no .
C10 H28 3.2500 no .
C11 H18 2.6969 no .
C11 H38 3.3465 no .
C13 H21 3.3175 no .
C13 H22 3.2527 no .
C13 H23A 3.5683 no .
C13 H23B 2.7230 no .
C13 H25 3.4614 no .
C13 H31 2.9012 no .
C13 H52 3.2650 no .
C14 H13 3.5201 no .
C14 H16A 3.0795 no .
C14 H16B 2.8848 no .
C14 H21 3.1107 no .
C14 H23A 3.0612 no .
C14 H23B 2.9085 no .
C14 H31 3.2064 no .
C14 H49A 2.5217 no .
C14 H49B 3.0882 no .
C14 H49C 3.0871 no .
C14 H55 3.35(3) no .
C15 H21 2.8227 no .
C15 H22 3.2138 no .
C15 H25 3.2521 no .
C15 H27 3.2672 no .
C15 H31 3.3145 no .
C15 H55 2.76(3) no .
C16 H49A 3.2870 no .
C16 H49B 2.6295 no .
C16 H49C 2.8941 no .
C17 H30 3.2416 no .
C18 H11A 2.7996 no .
C18 H11B 2.7126 no .
C18 H29 3.4968 no .
C18 H35 2.6843 no .
C18 H37 3.2465 no .
C18 H38 2.6866 no .
C18 H54 2.97(4) no .
C19 H11A 3.3288 no .
C19 H11B 2.5562 no .
C19 H26 2.6886 no .
C19 H29 3.2271 no .
C19 H36 3.2652 no .
C19 H42 3.2647 no .
C20 H23A 2.8886 no .
C20 H23B 2.7365 no .
C20 H25 3.3589 no .
C20 H31 2.6643 no .
C20 H32 3.2645 no .
C20 H51 3.2676 no .
C21 H13 2.6912 no .
C21 H15 3.0804 no .
C21 H22 2.6691 no .
C21 H23A 2.6272 no .
C21 H23B 2.8828 no .
C21 H55 2.72(3) no .
C22 H13 3.2534 no .
C22 H21 2.5477 no .
C22 H23A 3.4032 no .
C22 H52 3.2632 no .
C23 H13 3.1888 no .
C23 H21 2.7665 no .
C24 H46 3.2508 no .
C24 H48A 2.5813 no .
C24 H48B 3.2269 no .
C24 H48C 3.0199 no .
C24 H50 3.2335 no .
C25 H15 3.2519 no .
C25 H27 3.2626 no .
C25 H31 2.5390 no .
C25 H39A 3.2243 no .
C26 H29 2.6678 no .
C26 H37 2.6834 no .
C26 H38 3.2016 no .
C27 H15 3.2641 no .
C27 H25 3.2565 no .
C28 H10 3.2484 no .
C29 H26 2.5728 no .
C29 H37 3.2390 no .
C29 H40 3.2642 no .
C30 H17 3.2408 no .
C31 H13 3.1632 no .
C31 H15 2.6772 no .
C31 H22 3.5370 no .
C31 H25 2.6652 no .
C32 H51 3.2490 no .
C33 H47 3.2655 no .
C34 H39A 2.7219 no .
C34 H39B 2.7618 no .
C34 H39C 3.3165 no .
C35 H11B 3.1851 no .
C35 H18 2.5426 no .
C35 H38 3.2536 no .
C35 H43 3.2502 no .
C36 H42 3.2414 no .
C37 H18 2.9339 no .
C37 H26 3.3080 no .
C37 H29 3.2399 no .
C37 H40 3.2578 no .
C37 H54 2.57(4) no .
C38 H11B 2.7785 no .
C38 H18 3.3072 no .
C38 H26 2.9709 no .
C38 H29 3.5111 no .
C38 H35 3.2531 no .
C38 H43 3.2540 no .
C39 H25 3.4482 no .
C39 H31 3.3738 no .
C39 H34A 2.8634 no .
C39 H34B 2.6970 no .
C40 H29 3.2595 no .
C40 H37 3.2520 no .
C41 H17 3.2622 no .
C41 H18 2.6157 no .
C41 H30 3.2598 no .
C41 H35 3.3777 no .
C41 H54 2.46(3) no .
C42 H11B 3.5196 no .
C42 H36 3.2427 no .
C43 H35 3.2464 no .
C43 H38 3.2522 no .
C45 H33 3.2774 no .
C45 H47 3.2717 no .
C46 H24 3.2483 no .
C46 H50 3.2425 no .
C47 H33 3.2673 no .
C48 H24 2.6552 no .
C48 H50 2.6812 no .
C49 H16A 2.8047 no .
C49 H16B 2.7673 no .
C50 H24 3.2323 no .
C50 H46 3.2482 no .
C50 H48A 3.2957 no .
C50 H48B 2.6685 no .
C50 H48C 2.9100 no .
C51 H23B 3.5733 no .
C51 H32 3.2486 no .
C52 H13 3.2606 no .
C52 H22 3.2594 no .
H10 H15 2.3267 no .
H10 H27 2.3443 no .
H11A H18 2.6208 no .
H11A H34A 2.7055 no .
H11A H34B 2.2357 no .
H11B H18 2.9804 no .
H11B H34A 2.2356 no .
H11B H34B 2.7936 no .
H11B H35 3.5979 no .
H11B H38 2.9778 no .
H13 H23B 2.6924 no .
H13 H31 2.6529 no .
H13 H51 2.3342 no .
H15 H21 2.5315 no .
H15 H22 3.3611 no .
H15 H55 2.3495 no .
H16A H23A 2.6604 no .
H16A H23B 2.2370 no .
H16A H49B 2.9267 no .
H16A H49C 2.8598 no .
H16B H23A 2.2374 no .
H16B H23B 2.8132 no .
H16B H49A 3.5257 no .
H16B H49B 2.5307 no .
H16B H49C 3.2951 no .
H17 H29 2.3342 no .
H17 H40 2.3329 no .
H18 H26 2.8671 no .
H18 H35 2.3351 no .
H18 H37 2.7411 no .
H18 H54 3.0184 no .
H21 H22 2.3305 no .
H21 H23A 2.5500 no .
H21 H23B 3.3274 no .
H21 H31 2.8726 no .
H21 H55 2.6472 no .
H22 H23A 3.4962 no .
H22 H32 2.3273 no .
H24 H47 2.3207 no .
H24 H48A 2.3798 no .
H24 H48B 3.4651 no .
H24 H48C 3.1240 no .
H25 H28 2.3293 no .
H25 H31 2.3208 no .
H25 H39A 2.7290 no .
H25 H39C 3.2907 no .
H26 H29 2.3696 no .
H26 H37 3.5952 no .
H26 H38 2.7023 no .
H26 H54 2.5764 no .
H27 H28 2.3338 no .
H30 H37 2.3275 no .
H30 H40 2.3347 no .
H31 H39A 3.1848 no .
H31 H39C 2.7886 no .
H31 H55 2.6891 no .
H32 H52 2.3424 no .
H33 H46 2.3287 no .
H33 H50 2.3327 no .
H34A H39A 3.1963 no .
H34A H39B 2.7700 no .
H34B H39A 2.5428 no .
H34B H39B 2.9953 no .
H34B H39C 3.5798 no .
H35 H36 2.3293 no .
H36 H43 2.3272 no .
H37 H54 2.2190 no .
H38 H42 2.3300 no .
H42 H43 2.3266 no .
H46 H47 2.3555 no .
H48A H50 3.5776 no .
H48B H50 2.5401 no .
H48C H50 2.9444 no .
H51 H52 2.3312 no .
H54 H55 2.45(5) no .
Br1 H15 3.2314 no .
Br1 H16A 2.9528 no 1_455
Br1 H27 3.1668 no 3_646
Br1 H34A 3.3369 no 1_545
Br1 H34B 3.1729 no 1_545
Br1 H37 3.3314 no .
Br1 H39B 3.5463 no 1_545
Br1 H47 3.1984 no .
Br1 H48C 3.0072 no 1_545
Br1 H52 3.1513 no 3_746
Br1 H54 2.79(4) no .
Br1 H55 2.57(3) no .
P9 H33 3.4370 no 1_655
N2 H24 3.2017 no .
N2 H47 3.0841 no .
N5 H47 3.1397 no .
N6 H17 3.1744 no 2_556
N6 H33 2.9793 no 1_655
N6 H46 2.9305 no 1_655
N8 H46 2.7803 no 1_655
N12 H33 2.7153 no 1_655
N12 H40 3.4983 no 2_556
N12 H43 2.9711 no 2_566
N44 H36 2.9648 no 2_566
N44 H43 3.0161 no 2_566
N53 H47 3.4443 no .
C4 H24 2.9748 no .
C7 H36 3.5750 no 2_566
C7 H43 3.1859 no 2_566
C10 H24 3.2291 no .
C10 H28 3.4179 no 3_646
C10 H48A 2.9729 no 3_646
C10 H48B 3.1795 no 3_646
C10 H48C 3.5534 no 3_646
C10 H51 3.1128 no 1_455
C11 H30 3.4016 no 1_565
C11 H42 3.4121 no 2_466
C13 H28 3.1037 no 3_746
C14 H33 3.5496 no 1_655
C14 H46 2.8636 no 1_655
C15 H24 2.9073 no .
C15 H27 3.4590 no 3_646
C16 H32 3.4820 no 3_746
C16 H48B 3.3283 no 1_645
C16 H48C 3.3147 no 1_645
C16 H50 3.3663 no 1_645
C17 H26 3.4926 no 2_456
C17 H35 2.8703 no 2_556
C17 H49A 2.9955 no 2_456
C17 H49C 3.5098 no 2_456
C18 H47 3.5492 no .
C20 H28 3.2128 no 3_746
C21 H52 3.4304 no 3_746
C22 H23A 3.3866 no 3_756
C22 H25 2.9902 no 3_746
C22 H28 3.1940 no 3_746
C22 H48B 3.4889 no 3_646
C23 H28 3.1964 no 3_746
C23 H32 3.3715 no 3_746
C24 H11A 3.0090 no .
C24 H13 2.9979 no 1_455
C24 H34B 3.1151 no .
C24 H51 3.3121 no 1_455
C25 H23A 3.5695 no 3_756
C25 H24 3.3362 no .
C25 H32 3.4923 no 3_756
C27 H10 3.3366 no 3_656
C27 H15 3.5112 no 3_656
C27 H23A 3.5479 no 3_756
C27 H23B 3.2721 no 3_756
C27 H24 3.5827 no .
C27 H48A 3.2902 no .
C27 H48B 3.4904 no 3_646
C27 H51 3.1594 no 1_455
C28 H10 3.0540 no 3_656
C28 H23A 3.1080 no 3_756
C28 H23B 2.9564 no 3_756
C28 H48A 3.2605 no .
C29 H35 3.0332 no 2_556
C29 H49A 3.1643 no 2_456
C29 H49C 3.3993 no 2_456
C30 H11B 3.2475 no 1_545
C30 H26 3.5344 no 2_456
C30 H29 2.9170 no 2_456
C30 H34A 2.9899 no 1_545
C30 H38 3.5635 no 2_456
C30 H49C 3.0592 no 1_455
C32 H16B 3.5276 no 3_756
C32 H21 3.5345 no 3_756
C32 H23A 2.7774 no 3_756
C32 H25 2.7249 no 3_746
C32 H28 3.0634 no 3_746
C32 H39A 3.5184 no 3_746
C33 H11A 2.8518 no .
C33 H13 3.0055 no 1_455
C33 H31 3.5412 no 1_455
C33 H39C 3.2976 no 1_455
C33 H42 3.4191 no 2_466
C33 H43 3.2558 no 2_466
C34 H30 3.4681 no 1_565
C34 H36 3.3000 no 2_566
C34 H48C 3.3981 no .
C35 H42 3.5689 no 2_466
C36 H38 3.2400 no 2_466
C36 H39B 3.5969 no 2_466
C36 H49A 3.4551 no 2_456
C36 H49B 3.2471 no 2_456
C37 H29 3.3303 no 2_456
C37 H34A 3.1568 no 1_545
C37 H49C 3.0390 no 1_455
C38 H30 3.2809 no 2_556
C38 H40 3.2461 no 2_556
C39 H32 3.3330 no 3_756
C39 H36 3.4436 no 2_566
C39 H43 2.9798 no 2_566
C39 H50 3.4481 no 1_655
C40 H11B 3.5380 no 1_545
C40 H26 2.9408 no 2_456
C40 H29 3.2987 no 2_456
C40 H35 3.5990 no 2_556
C40 H38 3.2567 no 2_456
C42 H30 3.3288 no 2_556
C42 H33 3.5626 no 2_566
C42 H40 3.3135 no 1_565
C42 H49B 3.2577 no 2_456
C43 H33 3.2967 no 2_566
C43 H38 3.5002 no 2_466
C43 H39B 3.5265 no 2_466
C43 H39C 3.4807 no 2_466
C43 H40 3.3065 no 1_565
C43 H49B 2.8735 no 2_456
C45 H11A 3.0191 no .
C45 H13 2.8682 no 1_455
C45 H34B 2.8908 no .
C45 H51 3.1529 no 1_455
C46 H11A 2.8601 no .
C46 H13 3.1397 no 1_455
C46 H17 3.4800 no 2_456
C46 H18 2.9991 no .
C47 H11A 2.9482 no .
C47 H13 3.1419 no 1_455
C47 H18 3.0983 no .
C47 H23B 3.5812 no 1_455
C47 H55 3.49(3) no .
C48 H10 3.0892 no 3_656
C48 H16A 3.3263 no 1_465
C48 H16B 3.3084 no 1_465
C48 H34B 3.0190 no .
C48 H51 3.0329 no 1_455
C49 H17 3.1933 no 2_556
C49 H29 3.2440 no 2_556
C49 H30 3.3273 no 1_655
C49 H37 3.5030 no 1_655
C49 H46 3.1118 no 1_655
C50 H11A 2.9149 no .
C50 H13 2.8626 no 1_455
C50 H16B 3.3275 no 1_465
C50 H34B 3.5217 no .
C50 H39C 3.2318 no 1_455
C51 H10 3.1728 no 1_655
C51 H21 3.4659 no 3_756
C51 H22 3.0599 no 3_756
C51 H28 2.9523 no 3_746
C51 H48A 3.5537 no 1_655
C51 H48B 3.5782 no 1_655
C52 H10 3.3974 no 1_655
C52 H21 2.8547 no 3_756
C52 H22 3.3864 no 3_756
C52 H23A 3.2128 no 3_756
C52 H25 3.4421 no 3_746
C52 H28 2.9354 no 3_746
H10 C27 3.3366 no 3_646
H10 C28 3.0540 no 3_646
H10 C48 3.0892 no 3_646
H10 C51 3.1728 no 1_455
H10 C52 3.3974 no 1_455
H10 H27 3.0922 no 3_646
H10 H28 2.5420 no 3_646
H10 H48A 2.4542 no 3_646
H10 H48B 3.1296 no 3_646
H10 H48C 3.2207 no 3_646
H10 H51 2.9046 no 1_455
H10 H52 3.3088 no 1_455
H11A C24 3.0090 no .
H11A C33 2.8518 no .
H11A C45 3.0191 no .
H11A C46 2.8601 no .
H11A C47 2.9482 no .
H11A C50 2.9149 no .
H11A H24 3.5893 no .
H11A H30 3.5767 no 1_565
H11A H33 3.3708 no .
H11A H42 2.9017 no 2_466
H11A H46 3.3785 no .
H11A H47 3.5049 no .
H11A H50 3.4527 no .
H11B C30 3.2475 no 1_565
H11B C40 3.5380 no 1_565
H11B H30 2.7940 no 1_565
H11B H40 3.3418 no 1_565
H11B H42 2.9983 no 2_466
H13 C24 2.9979 no 1_655
H13 C33 3.0055 no 1_655
H13 C45 2.8682 no 1_655
H13 C46 3.1397 no 1_655
H13 C47 3.1419 no 1_655
H13 C50 2.8626 no 1_655
H13 H24 3.5371 no 1_655
H13 H33 3.5420 no 1_655
H13 H48B 3.5962 no 1_655
H13 H50 3.3444 no 1_655
H15 Br1 3.2314 no .
H15 C27 3.5112 no 3_646
H15 H24 3.2207 no .
H15 H27 2.7185 no 3_646
H15 H47 3.5688 no .
H15 H51 3.4179 no 3_746
H15 H52 3.1545 no 3_746
H16A Br1 2.9528 no 1_655
H16A C48 3.3263 no 1_645
H16A H27 3.5711 no 3_746
H16A H47 3.5297 no 1_655
H16A H48B 3.1282 no 1_645
H16A H48C 2.6815 no 1_645
H16A H50 3.4744 no 1_645
H16B C32 3.5276 no 3_746
H16B C48 3.3084 no 1_645
H16B C50 3.3275 no 1_645
H16B H32 2.7705 no 3_746
H16B H39B 3.3626 no 1_545
H16B H48B 2.7990 no 1_645
H16B H48C 3.0941 no 1_645
H16B H50 2.4886 no 1_645
H17 N6 3.1744 no 2_456
H17 C46 3.4800 no 2_556
H17 C49 3.1933 no 2_456
H17 H33 3.3239 no 2_556
H17 H35 2.8043 no 2_556
H17 H46 2.7296 no 2_556
H17 H49A 2.5958 no 2_456
H17 H49C 2.9840 no 2_456
H18 C46 2.9991 no .
H18 C47 3.0983 no .
H18 H46 2.8070 no .
H18 H47 2.9893 no .
H21 C32 3.5345 no 3_746
H21 C51 3.4659 no 3_746
H21 C52 2.8547 no 3_746
H21 H51 3.5455 no 3_746
H21 H52 2.4664 no 3_746
H22 C51 3.0599 no 3_746
H22 C52 3.3864 no 3_746
H22 H25 3.0684 no 3_746
H22 H48B 2.7943 no 3_646
H22 H51 2.9929 no 3_746
H22 H52 3.5416 no 3_746
H23A C22 3.3866 no 3_746
H23A C25 3.5695 no 3_746
H23A C27 3.5479 no 3_746
H23A C28 3.1080 no 3_746
H23A C32 2.7774 no 3_746
H23A C52 3.2128 no 3_746
H23A H28 3.0096 no 3_746
H23A H32 2.6242 no 3_746
H23A H48B 3.4816 no 1_645
H23A H52 3.3708 no 3_746
H23B C27 3.2721 no 3_746
H23B C28 2.9564 no 3_746
H23B C47 3.5812 no 1_655
H23B H27 3.1035 no 3_746
H23B H28 2.5066 no 3_746
H23B H47 3.5048 no 1_655
H24 N2 3.2017 no .
H24 C4 2.9748 no .
H24 C10 3.2291 no .
H24 C15 2.9073 no .
H24 C25 3.3362 no .
H24 C27 3.5827 no .
H24 H11A 3.5893 no .
H24 H13 3.5371 no 1_455
H24 H15 3.2207 no .
H24 H34B 3.2241 no .
H24 H39A 3.5853 no .
H24 H51 3.2745 no 1_455
H24 H55 3.2256 no .
H25 C22 2.9902 no 3_756
H25 C32 2.7249 no 3_756
H25 C52 3.4421 no 3_756
H25 H22 3.0684 no 3_756
H25 H32 2.6253 no 3_756
H26 C17 3.4926 no 2_556
H26 C30 3.5344 no 2_556
H26 C40 2.9408 no 2_556
H26 H40 2.6673 no 2_556
H27 Br1 3.1668 no 3_656
H27 C15 3.4590 no 3_656
H27 H10 3.0922 no 3_656
H27 H15 2.7185 no 3_656
H27 H16A 3.5711 no 3_756
H27 H23B 3.1035 no 3_756
H27 H48A 3.4761 no .
H27 H48C 3.3811 no 3_646
H27 H51 2.9965 no 1_455
H27 H52 3.1581 no 1_455
H28 C10 3.4179 no 3_656
H28 C13 3.1037 no 3_756
H28 C20 3.2128 no 3_756
H28 C22 3.1940 no 3_756
H28 C23 3.1964 no 3_756
H28 C32 3.0634 no 3_756
H28 C51 2.9523 no 3_756
H28 C52 2.9354 no 3_756
H28 H10 2.5420 no 3_656
H28 H23A 3.0096 no 3_756
H28 H23B 2.5066 no 3_756
H28 H32 3.5909 no 3_756
H28 H48A 3.4240 no .
H28 H51 3.4222 no 3_756
H28 H52 3.3964 no 3_756
H29 C30 2.9170 no 2_556
H29 C37 3.3303 no 2_556
H29 C40 3.2987 no 2_556
H29 C49 3.2440 no 2_456
H29 H30 2.9382 no 2_556
H29 H35 3.0809 no 2_556
H29 H37 3.5887 no 2_556
H29 H40 3.5576 no 2_556
H29 H49A 2.9119 no 2_456
H29 H49C 2.7606 no 2_456
H30 C11 3.4016 no 1_545
H30 C34 3.4681 no 1_545
H30 C38 3.2809 no 2_456
H30 C42 3.3288 no 2_456
H30 C49 3.3273 no 1_455
H30 H11A 3.5767 no 1_545
H30 H11B 2.7940 no 1_545
H30 H29 2.9382 no 2_456
H30 H34A 2.8287 no 1_545
H30 H38 3.1399 no 2_456
H30 H42 3.2198 no 2_456
H30 H49B 3.2122 no 1_455
H30 H49C 2.6037 no 1_455
H31 C33 3.5412 no 1_655
H31 H33 3.3470 no 1_655
H32 C16 3.4820 no 3_756
H32 C23 3.3715 no 3_756
H32 C25 3.4923 no 3_746
H32 C39 3.3330 no 3_746
H32 H16B 2.7705 no 3_756
H32 H23A 2.6242 no 3_756
H32 H25 2.6253 no 3_746
H32 H28 3.5909 no 3_746
H32 H39A 2.9060 no 3_746
H32 H39B 3.2638 no 3_746
H32 H39C 3.2834 no 3_746
H32 H48B 3.2925 no 3_646
H32 H50 3.4057 no 3_646
H33 P9 3.4370 no 1_455
H33 N6 2.9793 no 1_455
H33 N12 2.7153 no 1_455
H33 C14 3.5496 no 1_455
H33 C42 3.5626 no 2_466
H33 C43 3.2967 no 2_466
H33 H11A 3.3708 no .
H33 H13 3.5420 no 1_455
H33 H17 3.3239 no 2_456
H33 H31 3.3470 no 1_455
H33 H39C 2.7732 no 1_455
H33 H42 3.0803 no 2_466
H33 H43 2.5306 no 2_466
H34A Br1 3.3369 no 1_565
H34A C30 2.9899 no 1_565
H34A C37 3.1568 no 1_565
H34A H30 2.8287 no 1_565
H34A H36 2.8076 no 2_566
H34A H37 3.1284 no 1_565
H34B Br1 3.1729 no 1_565
H34B C24 3.1151 no .
H34B C45 2.8908 no .
H34B C48 3.0190 no .
H34B C50 3.5217 no .
H34B H24 3.2241 no .
H34B H48A 3.3988 no .
H34B H48C 2.4130 no .
H35 C17 2.8703 no 2_456
H35 C29 3.0332 no 2_456
H35 C40 3.5990 no 2_456
H35 H17 2.8043 no 2_456
H35 H29 3.0809 no 2_456
H35 H42 3.4428 no 2_466
H36 N44 2.9648 no 2_466
H36 C7 3.5750 no 2_466
H36 C34 3.3000 no 2_466
H36 C39 3.4436 no 2_466
H36 H34A 2.8076 no 2_466
H36 H38 3.1914 no 2_466
H36 H39B 3.0496 no 2_466
H36 H49A 3.5848 no 2_456
H36 H49B 3.5029 no 2_456
H37 Br1 3.3314 no .
H37 C49 3.5030 no 1_455
H37 H29 3.5887 no 2_456
H37 H34A 3.1284 no 1_545
H37 H46 3.3894 no .
H37 H47 3.2923 no .
H37 H49C 2.5506 no 1_455
H38 C30 3.5635 no 2_556
H38 C36 3.2400 no 2_566
H38 C40 3.2567 no 2_556
H38 C43 3.5002 no 2_566
H38 H30 3.1399 no 2_556
H38 H36 3.1914 no 2_566
H38 H40 2.5207 no 2_556
H39A C32 3.5184 no 3_756
H39A H24 3.5853 no .
H39A H32 2.9060 no 3_756
H39A H52 3.4653 no 3_756
H39B Br1 3.5463 no 1_565
H39B C36 3.5969 no 2_566
H39B C43 3.5265 no 2_566
H39B H16B 3.3626 no 1_565
H39B H32 3.2638 no 3_756
H39B H36 3.0496 no 2_566
H39B H43 2.9209 no 2_566
H39B H49B 3.3640 no 1_565
H39B H50 3.4732 no 1_655
H39C C33 3.2976 no 1_655
H39C C43 3.4807 no 2_566
H39C C50 3.2318 no 1_655
H39C H32 3.2834 no 3_756
H39C H33 2.7732 no 1_655
H39C H43 2.5924 no 2_566
H39C H50 2.6309 no 1_655
H40 N12 3.4983 no 2_456
H40 C38 3.2461 no 2_456
H40 C42 3.3135 no 1_545
H40 C43 3.3065 no 1_545
H40 H11B 3.3418 no 1_545
H40 H26 2.6673 no 2_456
H40 H29 3.5576 no 2_456
H40 H38 2.5207 no 2_456
H40 H42 3.4030 no 1_545
H40 H43 3.3679 no 1_545
H42 C11 3.4121 no 2_566
H42 C33 3.4191 no 2_566
H42 C35 3.5689 no 2_566
H42 H11A 2.9017 no 2_566
H42 H11B 2.9983 no 2_566
H42 H30 3.2198 no 2_556
H42 H33 3.0803 no 2_566
H42 H35 3.4428 no 2_566
H42 H40 3.4030 no 1_565
H42 H49B 3.5207 no 2_456
H43 N12 2.9711 no 2_466
H43 N44 3.0161 no 2_466
H43 C7 3.1859 no 2_466
H43 C33 3.2558 no 2_566
H43 C39 2.9798 no 2_466
H43 H33 2.5306 no 2_566
H43 H39B 2.9209 no 2_466
H43 H39C 2.5924 no 2_466
H43 H40 3.3679 no 1_565
H43 H49B 2.9281 no 2_456
H43 H50 3.2320 no 2_566
H46 N6 2.9305 no 1_455
H46 N8 2.7803 no 1_455
H46 C14 2.8636 no 1_455
H46 C49 3.1118 no 1_455
H46 H11A 3.3785 no .
H46 H17 2.7296 no 2_456
H46 H18 2.8070 no .
H46 H37 3.3894 no .
H46 H49A 3.2229 no 1_455
H46 H49C 2.7945 no 1_455
H47 Br1 3.1984 no .
H47 N2 3.0841 no .
H47 N5 3.1397 no .
H47 N53 3.4443 no .
H47 C18 3.5492 no .
H47 H11A 3.5049 no .
H47 H15 3.5688 no .
H47 H16A 3.5297 no 1_455
H47 H18 2.9893 no .
H47 H23B 3.5048 no 1_455
H47 H37 3.2923 no .
H47 H54 3.0256 no .
H47 H55 2.7348 no .
H48A C10 2.9729 no 3_656
H48A C27 3.2902 no .
H48A C28 3.2605 no .
H48A C51 3.5537 no 1_455
H48A H10 2.4542 no 3_656
H48A H27 3.4761 no .
H48A H28 3.4240 no .
H48A H34B 3.3988 no .
H48A H51 2.6528 no 1_455
H48B C10 3.1795 no 3_656
H48B C16 3.3283 no 1_465
H48B C22 3.4889 no 3_656
H48B C27 3.4904 no 3_656
H48B C51 3.5782 no 1_455
H48B H10 3.1296 no 3_656
H48B H13 3.5962 no 1_455
H48B H16A 3.1282 no 1_465
H48B H16B 2.7990 no 1_465
H48B H22 2.7943 no 3_656
H48B H23A 3.4816 no 1_465
H48B H32 3.2925 no 3_656
H48B H51 2.9125 no 1_455
H48C Br1 3.0072 no 1_565
H48C C10 3.5534 no 3_656
H48C C16 3.3147 no 1_465
H48C C34 3.3981 no .
H48C H10 3.2207 no 3_656
H48C H16A 2.6815 no 1_465
H48C H16B 3.0941 no 1_465
H48C H27 3.3811 no 3_656
H48C H34B 2.4130 no .
H49A C17 2.9955 no 2_556
H49A C29 3.1643 no 2_556
H49A C36 3.4551 no 2_556
H49A H17 2.5958 no 2_556
H49A H29 2.9119 no 2_556
H49A H36 3.5848 no 2_556
H49A H46 3.2229 no 1_655
H49B C36 3.2471 no 2_556
H49B C42 3.2577 no 2_556
H49B C43 2.8735 no 2_556
H49B H30 3.2122 no 1_655
H49B H36 3.5029 no 2_556
H49B H39B 3.3640 no 1_545
H49B H42 3.5207 no 2_556
H49B H43 2.9281 no 2_556
H49B H50 3.2999 no 1_645
H49C C17 3.5098 no 2_556
H49C C29 3.3993 no 2_556
H49C C30 3.0592 no 1_655
H49C C37 3.0390 no 1_655
H49C H17 2.9840 no 2_556
H49C H29 2.7606 no 2_556
H49C H30 2.6037 no 1_655
H49C H37 2.5506 no 1_655
H49C H46 2.7945 no 1_655
H50 C16 3.3663 no 1_465
H50 C39 3.4481 no 1_455
H50 H11A 3.4527 no .
H50 H13 3.3444 no 1_455
H50 H16A 3.4744 no 1_465
H50 H16B 2.4886 no 1_465
H50 H32 3.4057 no 3_656
H50 H39B 3.4732 no 1_455
H50 H39C 2.6309 no 1_455
H50 H43 3.2320 no 2_466
H50 H49B 3.2999 no 1_465
H51 C10 3.1128 no 1_655
H51 C24 3.3121 no 1_655
H51 C27 3.1594 no 1_655
H51 C45 3.1529 no 1_655
H51 C48 3.0329 no 1_655
H51 H10 2.9046 no 1_655
H51 H15 3.4179 no 3_756
H51 H21 3.5455 no 3_756
H51 H22 2.9929 no 3_756
H51 H24 3.2745 no 1_655
H51 H27 2.9965 no 1_655
H51 H28 3.4222 no 3_746
H51 H48A 2.6528 no 1_655
H51 H48B 2.9125 no 1_655
H52 Br1 3.1513 no 3_756
H52 C21 3.4304 no 3_756
H52 H10 3.3088 no 1_655
H52 H15 3.1545 no 3_756
H52 H21 2.4664 no 3_756
H52 H22 3.5416 no 3_756
H52 H23A 3.3708 no 3_756
H52 H27 3.1581 no 1_655
H52 H28 3.3964 no 3_746
H52 H39A 3.4653 no 3_746
H54 Br1 2.79(4) no .
H54 H47 3.0256 no .
H55 Br1 2.57(3) no .
H55 C47 3.49(3) no .
H55 H24 3.2256 no .
H55 H47 2.7348 no .

loop_
_geom_hbond_atom_site_label_D
_geom_hbond_atom_site_label_H
_geom_hbond_atom_site_label_A
_geom_hbond_distance_DA
_geom_hbond_distance_DH
_geom_hbond_distance_HA
_geom_hbond_angle_DHA
_geom_hbond_publ_flag
N2 H55 Br1 3.338(3) 0.792 2.57(3) 163(3) no

loop_
_geom_torsion_atom_site_label_1
_geom_torsion_atom_site_label_2
_geom_torsion_atom_site_label_3
_geom_torsion_atom_site_label_4
_geom_torsion
_geom_torsion_publ_flag
N2 P9 N5 C26 145.79(18) no
N5 P9 N2 C31 172.84(16) no
N2 P9 N6 C14 7.4(3) no
N6 P9 N2 C31 49.8(2) no
N2 P9 N12 C7 -63.60(19) no
N12 P9 N2 C31 -70.78(19) no
N5 P9 N6 C14 -108.6(2) no
N6 P9 N5 C26 -92.7(2) no
N5 P9 N12 C7 49.04(19) no
N12 P9 N5 C26 26.5(3) no
N6 P9 N12 C7 172.83(15) no
N12 P9 N6 C14 131.3(2) no
P9 N2 C31 C4 153.04(15) no
P9 N2 C31 C21 -84.4(3) no
C14 N3 C21 C20 -141.2(3) no
C14 N3 C21 C31 -17.6(5) no
C21 N3 C14 N6 15.4(6) no
C21 N3 C14 N8 -169.3(3) no
C14 N3 C23 C16 -12.8(3) no
C23 N3 C14 N6 -172.3(3) no
C23 N3 C14 N8 3.0(3) no
C21 N3 C23 C16 160.9(2) no
C23 N3 C21 C20 46.7(3) no
C23 N3 C21 C31 170.4(3) no
P9 N5 C26 C18 -83.4(3) no
P9 N5 C26 C41 153.97(17) no
P9 N6 C14 N3 -29.6(5) no
P9 N6 C14 N8 155.58(19) no
C14 N8 C16 C23 -16.5(4) no
C16 N8 C14 N3 9.0(4) no
C16 N8 C14 N6 -175.0(3) no
C49 N8 C14 N3 169.1(3) no
C49 N8 C14 N6 -14.9(5) no
C49 N8 C16 C23 -177.0(3) no
P9 N12 C7 N44 132.9(2) no
P9 N12 C7 N53 -49.7(4) no
C7 N44 C34 C11 -10.8(3) no
C34 N44 C7 N12 -174.6(2) no
C34 N44 C7 N53 7.5(3) no
C39 N44 C7 N12 -19.5(4) no
C39 N44 C7 N53 162.6(3) no
C39 N44 C34 C11 -166.7(3) no
C7 N53 C11 C34 -6.0(3) no
C11 N53 C7 N12 -178.2(3) no
C11 N53 C7 N44 -0.6(3) no
C7 N53 C18 C19 -110.3(3) no
C7 N53 C18 C26 16.5(4) no
C18 N53 C7 N12 -12.9(5) no
C18 N53 C7 N44 164.8(2) no
C11 N53 C18 C19 54.4(3) no
C11 N53 C18 C26 -178.8(2) no
C18 N53 C11 C34 -173.49(19) no
C15 C4 C25 C28 0.3(4) no
C25 C4 C15 C10 -0.2(4) no
C15 C4 C31 N2 53.9(3) no
C15 C4 C31 C21 -71.7(3) no
C31 C4 C15 C10 179.6(3) no
C25 C4 C31 N2 -126.2(3) no
C25 C4 C31 C21 108.2(3) no
C31 C4 C25 C28 -179.5(3) no
C15 C10 C27 C28 0.2(5) no
C27 C10 C15 C4 -0.0(5) no
N53 C11 C34 N44 9.6(3) no
C20 C13 C51 C52 -1.2(5) no
C51 C13 C20 C21 179.3(3) no
C51 C13 C20 C22 1.8(5) no
N8 C16 C23 N3 16.8(3) no
C29 C17 C40 C30 0.4(5) no
C40 C17 C29 C41 0.2(5) no
N53 C18 C19 C35 -125.1(3) no
N53 C18 C19 C38 50.5(4) no
N53 C18 C26 N5 47.4(3) no
N53 C18 C26 C41 169.78(19) no
C19 C18 C26 N5 172.4(2) no
C19 C18 C26 C41 -65.3(3) no
C26 C18 C19 C35 106.3(3) no
C26 C18 C19 C38 -78.1(3) no
C18 C19 C35 C36 174.8(3) no
C18 C19 C38 C42 -174.6(3) no
C35 C19 C38 C42 1.1(5) no
C38 C19 C35 C36 -0.8(5) no
C13 C20 C21 N3 51.7(4) no
C13 C20 C21 C31 -75.9(3) no
C13 C20 C22 C32 -1.1(5) no
C21 C20 C22 C32 -178.6(3) no
C22 C20 C21 N3 -130.9(3) no
C22 C20 C21 C31 101.6(3) no
N3 C21 C31 N2 55.7(3) no
N3 C21 C31 C4 178.1(2) no
C20 C21 C31 N2 179.4(2) no
C20 C21 C31 C4 -58.2(3) no
C20 C22 C32 C52 -0.2(5) no
C45 C24 C47 C46 0.2(5) no
C47 C24 C45 C48 178.5(3) no
C47 C24 C45 C50 -0.5(5) no
C4 C25 C28 C27 -0.1(5) no
N5 C26 C41 C29 -137.9(3) no
N5 C26 C41 C37 41.9(4) no
C18 C26 C41 C29 99.0(3) no
C18 C26 C41 C37 -81.3(3) no
C10 C27 C28 C25 -0.1(5) no
C17 C29 C41 C26 178.6(3) no
C17 C29 C41 C37 -1.1(5) no
C37 C30 C40 C17 0.0(5) no
C40 C30 C37 C41 -1.0(5) no
C22 C32 C52 C51 0.8(5) no
C46 C33 C50 C45 -0.7(5) no
C50 C33 C46 C47 0.4(5) no
C19 C35 C36 C43 -0.7(5) no
C35 C36 C43 C42 2.1(5) no
C30 C37 C41 C26 -178.2(3) no
C30 C37 C41 C29 1.6(5) no
C19 C38 C42 C43 0.3(5) no
C38 C42 C43 C36 -1.8(5) no
C24 C45 C50 C33 0.8(5) no
C48 C45 C50 C33 -178.3(3) no
C33 C46 C47 C24 -0.1(5) no
C13 C51 C52 C32 -0.1(5) no
